data_7119156
loop_
_publ_author_name
'Wood, Peter A.'
'Sarjeant, Amy A.'
'Yakovenko, Andrey A.'
'Ward, Suzanna C.'
'Groom, Colin R.'

_publ_section_title
;
 Capturing neon -- the first experimental structure of neon
 trapped within a metal-organic environment
;
_journal_coden_ASTM CHCOFS
_journal_issue 65
_journal_name_full 'Chemical Communications (Cambridge, United Kingdom)'
_journal_page_first 10048
_journal_page_last 10051
_journal_paper_doi 10.1039/c6cc04808k
_journal_volume 52
_journal_year 2016
_chemical_absolute_configuration .
_chemical_formula_moiety '[Cu2(C17H14N10O4) 0.892(Ne)]n'
_chemical_formula_sum 'C8.5 H7 Cu N5 Ne0.446 O2'
_chemical_formula_weight 283.7
_space_group_IT_number 15
_symmetry_cell_setting monoclinic
_symmetry_Int_Tables_number 15
_symmetry_space_group_name_Hall '-C 2yc'
_symmetry_space_group_name_H-M 'C 1 2/c 1'
_cell_angle_alpha 90
_cell_angle_beta 116.615(4)
_cell_angle_gamma 90
_cell_formula_units_Z 8
_cell_length_a 28.6315(13)
_cell_length_b 9.2743(5)
_cell_length_c 9.2833(5)
_cell_measurement_temperature 100
_cell_volume 2203.9(2)
_computing_cell_refinement 'Jana 2006 (Petricek, 2006)'
_computing_data_reduction 'GSASII(Toby & Von Dreele, 2013)'
_computing_molecular_graphics 'Mercury (version, 2015)'
_computing_publication_material 'Jana 2006 (Petricek, 2006)'
_computing_structure_refinement 'Jana 2006 (Petricek, 2006)'
_diffrn_ambient_temperature 100
_diffrn_detector 'Flat Panel Detector'
_diffrn_detector_type 'Perkin-Elmer amorphous-Si'
_diffrn_measurement_device '17-BM-B beamline'
_diffrn_radiation_monochromator 'PSL DCM Si(111)'
_diffrn_radiation_probe x-ray
_diffrn_radiation_type synchrotron
_diffrn_radiation_wavelength 0.72768
_diffrn_source synchrotron
_diffrn_source_type synchrotron
_exptl_absorpt_coefficient_mu 2.13
_exptl_crystal_density_diffrn 1.7102
_exptl_crystal_F_000 1140
_pd_char_colour blue
_pd_char_particle_morphology 'small crystalline powder'
_pd_instr_location
; 
17-BM-B line diffractometer, APS, Argonne National Lab (USA)
;
_pd_meas_2theta_range_inc 0.008
_pd_meas_2theta_range_max 21.992
_pd_meas_2theta_range_min 1.000
_pd_meas_number_of_points 2500
_pd_prep_cool_rate 0.0
_pd_prep_pressure 10000
_pd_prep_temperature 100(2)
_pd_proc_2theta_range_inc 0.008
_pd_proc_2theta_range_max 21.798
_pd_proc_2theta_range_min 2.008
_pd_proc_ls_background_function '10 Chebyshev polynoms'
_pd_proc_ls_pref_orient_corr none
_pd_proc_ls_profile_function Pseudo-Voigt
_pd_proc_ls_prof_R_factor 0.0332
_pd_proc_ls_prof_wR_expected 0.0126
_pd_proc_ls_prof_wR_factor 0.0441
_pd_proc_wavelength 0.72768
_pd_spec_mounting 'capton capillary with Ne exchange gas'
_pd_spec_mount_mode transmission
_pd_spec_shape cylinder
_pd_spec_size_axial 10.0
_pd_spec_size_equat 0.9
_pd_spec_size_thick 0.9
_refine_diff_density_max 0.16
_refine_diff_density_min -0.22
_refine_ls_goodness_of_fit_all 3.51
_refine_ls_hydrogen_treatment constr
_refine_ls_number_constraints 43
_refine_ls_number_parameters 73
_refine_ls_number_restraints 31
_refine_ls_R_factor_all 0.0320
_refine_ls_R_factor_gt 0.0308
_refine_ls_shift/su_max 0.0130
_refine_ls_shift/su_mean 0.0006
_refine_ls_weighting_scheme sigma
_refine_ls_wR_factor_all 0.0432
_refine_ls_wR_factor_gt 0.0430
_cod_data_source_file c6cc04808k2-3.cif
_cod_data_source_block 100K100bar
_cod_depositor_comments
;
The following automatic conversions were performed:

'_diffrn_radiation_probe' value 'X-ray' changed to 'x-ray' according
to the built-in table from CIF Core dictionary named 'cif_core.dic'
version 2.4.1 from 2010-06-29.

Automatic conversion script
Id: cif_fix_values 4624 2016-04-14 12:54:50Z antanas 
;
_cod_original_sg_symbol_H-M 'C 2/c'
_cod_original_formula_sum 'C8.5 H7 Cu1 N5 Ne0.446 O2'
_cod_database_code 7119156

loop_
_space_group_symop_id
_space_group_symop_operation_xyz
1 x,y,z
2 -x,y,-z+1/2
3 -x,-y,-z
4 x,-y,z+1/2
5 x+1/2,y+1/2,z
6 -x+1/2,y+1/2,-z+1/2
7 -x+1/2,-y+1/2,-z
8 x+1/2,-y+1/2,z+1/2

loop_
_atom_site_label
_atom_site_type_symbol
_atom_site_fract_x
_atom_site_fract_y
_atom_site_fract_z
_atom_site_adp_type
_atom_site_U_iso_or_equiv
_atom_site_site_symmetry_multiplicity
_atom_site_occupancy
_atom_site_calc_flag
_atom_site_refinement_flags
_atom_site_disorder_assembly
_atom_site_disorder_group
Cu1 Cu 0.18764(18) 0.8269(6) 0.3103(7) Uiso 0.043(3) 8 1 d . . .
O1 O 0.1271(6) 1.0664(17) 0.334(2) Uiso 0.036(4) 8 1 d . . .
O2 O 0.1372(5) 1.176(2) 0.5621(17) Uiso 0.036(4) 8 1 d . . .
N1 N 0.2208(5) 1.0110(17) 0.7329(14) Uiso 0.036(4) 8 1 d . . .
N2 N 0.2577(4) 0.9082(19) 0.7884(14) Uiso 0.036(4) 8 1 d . . .
N3 N 0.2512(4) 0.8247(15) 0.6652(18) Uiso 0.036(4) 8 1 d . . .
N4 N 0.2109(5) 0.8722(16) 0.5326(14) Uiso 0.036(4) 8 1 d . . .
N11 N 0.1422(3) 0.6614(8) 0.3189(12) Uiso 0.036(4) 8 1 d . . .
C1 C 0.1482(3) 1.0844(13) 0.4805(19) Uiso 0.036(4) 8 1 d . . .
C2 C 0.1928(3) 0.9864(11) 0.5767(13) Uiso 0.036(4) 8 1 d . . .
C11 C 0.1110(5) 0.7198(9) 0.3772(13) Uiso 0.036(4) 8 1 d . . .
C12 C 0.0740(4) 0.6438(10) 0.4047(12) Uiso 0.036(4) 8 1 d . . .
C13 C 0.06917(17) 0.4974(9) 0.3689(5) Uiso 0.036(4) 8 1 d . . .
C14 C 0.1007(3) 0.4335(8) 0.3086(12) Uiso 0.036(4) 8 1 d . . .
C15 C 0.1366(3) 0.5193(8) 0.2854(14) Uiso 0.036(4) 8 1 d . . .
C16 C 0.02973(13) 0.4077(12) 0.39570(14) Uiso 0.036(4) 8 1 d . . .
C17 C 0 0.3136(13) 0.25 Uiso 0.036(4) 4 1 d . . .
H1c11 H 0.114705 0.821055 0.401414 Uiso 0.0434 8 1 d . . .
H1c12 H 0.052662 0.6903 0.44649 Uiso 0.0434 8 1 d . . .
H1c14 H 0.097777 0.3325 0.283528 Uiso 0.0434 8 1 d . . .
H1c15 H 0.158355 0.475305 0.243733 Uiso 0.0434 8 1 d . . .
H1c16 H 0.047508 0.347965 0.489059 Uiso 0.0434 8 1 d . . .
H2c16 H 0.005764 0.470107 0.411951 Uiso 0.0434 8 1 d . . .
H1c17 H 0.02411(7) 0.2538(13) 0.2312(3) Uiso 0.0434 8 1 d . . .
Ne1 Ne 0 -0.010(4) 0.25 Uiso 0.108 4 0.480(9) d . . .
Ne2 Ne 0 0 0 Uiso 0.108 4 0.411(8) d . . .

loop_
_atom_type_symbol
_atom_type_scat_dispersion_real
_atom_type_scat_dispersion_imag
_atom_type_scat_source
C 0.0037 0.0018 'International Tables Vol C tables 4.2.6.8 and 6.1.1.1'
H 0.0000 0.0000 'International Tables Vol C tables 4.2.6.8 and 6.1.1.1'
Cu 0.3158 1.3275 'International Tables Vol C tables 4.2.6.8 and 6.1.1.1'
N 0.0071 0.0036 'International Tables Vol C tables 4.2.6.8 and 6.1.1.1'
Ne 0.0277 0.0178 'International Tables Vol C tables 4.2.6.8 and 6.1.1.1'
O 0.0121 0.0066 'International Tables Vol C tables 4.2.6.8 and 6.1.1.1'

loop_
_geom_angle_atom_site_label_1
_geom_angle_atom_site_label_2
_geom_angle_atom_site_label_3
_geom_angle_site_symmetry_1
_geom_angle_site_symmetry_2
_geom_angle_site_symmetry_3
_geom_angle
N1 Cu1 N4 4_574 . . 102.9(6)
N1 Cu1 N11 4_574 . . 163.9(5)
N4 Cu1 N11 . . . 92.5(6)
Cu1 N1 N2 4_575 . . 141.8(10)
Cu1 N1 C2 4_575 . . 111.1(9)
N2 N1 C2 . . . 106.5(13)
N1 N2 N3 . . . 107.6(10)
N2 N3 N4 . . . 109.5(13)
Cu1 N4 N3 . . . 131.8(13)
Cu1 N4 C2 . . . 121.0(9)
N3 N4 C2 . . . 106.1(12)
Cu1 N11 C11 . . . 105.2(6)
Cu1 N11 C15 . . . 137.8(9)
C11 N11 C15 . . . 117.0(10)
O1 C1 O2 . . . 128.4(12)
O1 C1 C2 . . . 116.4(14)
O2 C1 C2 . . . 115.2(13)
N1 C2 N4 . . . 110.4(10)
N1 C2 C1 . . . 119.0(12)
N4 C2 C1 . . . 130.6(11)
N11 C11 C12 . . . 124.6(8)
N11 C11 H1c11 . . . 117.72
C12 C11 H1c11 . . . 117.72
C11 C12 C13 . . . 117.0(10)
C11 C12 H1c12 . . . 121.51
C13 C12 H1c12 . . . 121.51
C12 C13 C14 . . . 120.0(8)
C12 C13 C16 . . . 120.0(8)
C14 C13 C16 . . . 120.0(8)
C13 C14 C15 . . . 118.5(7)
C13 C14 H1c14 . . . 120.77
C15 C14 H1c14 . . . 120.77
N11 C15 C14 . . . 123.0(11)
N11 C15 H1c15 . . . 118.5
C14 C15 H1c15 . . . 118.5
C13 C16 C17 . . . 109.5(3)
C13 C16 H1c16 . . . 109.47
C13 C16 H2c16 . . . 109.47
C17 C16 H1c16 . . . 109.47
C17 C16 H2c16 . . . 109.47
H1c16 C16 H2c16 . . . 109.47
C16 C17 C16 . . 2_555 109.5(9)
C16 C17 H1c17 . . . 109.5(4)
C16 C17 H1c17 . . 2_555 109.5(4)
C16 C17 H1c17 2_555 . . 109.5(4)
C16 C17 H1c17 2_555 . 2_555 109.5(4)
H1c17 C17 H1c17 . . 2_555 109.5(14)
Ne2 Ne1 Ne2 . . 2_555 175.3(19)
Ne1 Ne2 Ne1 . . 3_555 180.0(5)

loop_
_geom_bond_atom_site_label_1
_geom_bond_atom_site_label_2
_geom_bond_site_symmetry_1
_geom_bond_site_symmetry_2
_geom_bond_distance
Cu1 N1 . 4_574 2.070(17)
Cu1 N4 . . 1.910(14)
Cu1 N11 . . 2.037(11)
O1 C1 . . 1.23(2)
O2 C1 . . 1.27(2)
N1 N2 . . 1.34(2)
N1 C2 . . 1.325(15)
N2 N3 . . 1.32(2)
N3 N4 . . 1.329(16)
N4 C2 . . 1.321(19)
N11 C11 . . 1.347(19)
N11 C15 . . 1.347(11)
C1 C2 . . 1.494(12)
C11 C12 . . 1.390(19)
C11 H1c11 . . 0.96
C12 C13 . . 1.390(13)
C12 H1c12 . . 0.96
C13 C14 . . 1.390(12)
C13 C16 . . 1.511(10)
C14 C15 . . 1.390(14)
C14 H1c14 . . 0.96
C15 H1c15 . . 0.96
C16 C17 . . 1.511(10)
C16 H1c16 . . 0.96
C16 H2c16 . . 0.96
C17 H1c17 . . 0.960(10)
C17 H1c17 . 2_555 0.960(10)
Ne1 Ne2 . . 2.3228(16)
Ne1 Ne2 . 2_555 2.3228(16)

loop_
_restr_angle_atom_site_label_1
_restr_angle_site_symmetry_1
_restr_angle_atom_site_label_2
_restr_angle_site_symmetry_2
_restr_angle_atom_site_label_3
_restr_angle_site_symmetry_3
_restr_angle_target
_restr_angle_target_weight_param
N1 . C2 . N4 . 110.38 0.01
C2 . N1 . N2 . 106.4 0.01
N1 . N2 . N3 . 107.54 0.01
N2 . N3 . N4 . 109.49 0.01
N1 . C2 . C1 . 118.96 0.01
O1 . C1 . O2 . 128.38 0.01
C11 . N11 . C15 . 117 0.01
C12 . C13 . C14 . 120 0.01
N11 . C15 . C14 . 123 0.01
C13 . C16 . C17 . 109.47 0.01
C16 . C17 . C16 2_555 109.47 0.01
C12 . C13 . C16 . 120 0.01
H1c17 . C17 . H1c17 2_555 109.47 0.01
H1c17 . C17 . C16 . 109.47 0.01

loop_
_restr_distance_atom_site_label_1
_restr_distance_site_symmetry_1
_restr_distance_atom_site_label_2
_restr_distance_site_symmetry_2
_restr_distance_target
_restr_distance_target_weight_param
C2 . N1 . 1.317 0.001
N1 . N2 . 1.33 0.001
N2 . N3 . 1.324 0.001
N3 . N4 . 1.342 0.001
N4 . C2 . 1.329 0.001
C1 . C2 . 1.494 0.001
O1 . C1 . 1.229 0.001
C1 . O2 . 1.271 0.001
N11 . C11 . 1.347 0.001
N11 . C15 . 1.347 0.001
C11 . C12 . 1.39 0.001
C12 . C13 . 1.39 0.001
C13 . C14 . 1.39 0.001
C14 . C15 . 1.39 0.001
C13 . C16 . 1.51 0.001
C16 . C17 . 1.51 0.001
C17 . H1c17 . 0.96 0.001

loop_
_cod_changelog_entry_id
_cod_changelog_entry_author
_cod_changelog_entry_date
_cod_changelog_entry_text
1 'Vaitkus, Antanas' 2022-05-09T03:40:00+03:00 'Updated bibliographic information.'
